data_4344441
loop_
_publ_author_name
'Thu\'ery, Pierre'
'Harrowfield, Jack'

_publ_section_title
;
 A New Form of Triple-Stranded Helicate Found in Uranyl Complexes of
 Aliphatic \a,\w-Dicarboxylates.
;
_journal_issue 22
_journal_name_full 'Inorganic chemistry'
_journal_page_first 10539
_journal_page_last 10541
_journal_paper_doi 10.1021/acs.inorgchem.5b02348
_journal_volume 54
_journal_year 2015
_chemical_formula_sum 'C80 H80 Co2 N8 O20 U2'
_chemical_formula_weight 2067.44
_space_group_crystal_system triclinic
_space_group_IT_number 2
_space_group_name_Hall '-P 1'
_space_group_name_H-M_alt 'P -1'
_symmetry_space_group_name_Hall '-P 1'
_symmetry_space_group_name_H-M 'P -1'
_atom_sites_solution_hydrogens geom
_audit_creation_method SHELXL-2014
_cell_angle_alpha 108.374(3)
_cell_angle_beta 97.421(3)
_cell_angle_gamma 104.217(3)
_cell_formula_units_Z 1
_cell_length_a 9.1209(5)
_cell_length_b 14.1336(8)
_cell_length_c 16.6835(9)
_cell_measurement_reflns_used 43344
_cell_measurement_temperature 150(2)
_cell_measurement_theta_max 25.68
_cell_measurement_theta_min 2.36
_cell_volume 1928.01(19)
_computing_cell_refinement 'HKL2000 (Otwinowski & Minor, 1997)'
_computing_data_collection 'COLLECT (Nonius, 1998)'
_computing_data_reduction 'HKL2000 (Otwinowski & Minor, 1997)'
_computing_molecular_graphics 'SHELXTL (Sheldrick, 2008)'
_computing_publication_material 'SHELXTL (Sheldrick, 2008); PLATON (Spek, 2003)'
_computing_structure_refinement 'SHELXL (Sheldrick, 2015)'
_computing_structure_solution 'SHELXT (Sheldrick, 2015)'
_diffrn_ambient_temperature 150(2)
_diffrn_measured_fraction_theta_full 0.997
_diffrn_measured_fraction_theta_max 0.997
_diffrn_measurement_device_type 'Nonius Kappa-CCD area-detector diffractometer'
_diffrn_measurement_method 'two \f and two \w scans with 2\% steps (301 frames)'
_diffrn_radiation_monochromator graphite
_diffrn_radiation_source 'fine-focus sealed tube'
_diffrn_radiation_type MoK\a
_diffrn_radiation_wavelength 0.71073
_diffrn_reflns_av_R_equivalents 0.0424
_diffrn_reflns_av_unetI/netI 0.0564
_diffrn_reflns_laue_measured_fraction_full 0.997
_diffrn_reflns_laue_measured_fraction_max 0.997
_diffrn_reflns_limit_h_max 11
_diffrn_reflns_limit_h_min -11
_diffrn_reflns_limit_k_max 17
_diffrn_reflns_limit_k_min -17
_diffrn_reflns_limit_l_max 20
_diffrn_reflns_limit_l_min -20
_diffrn_reflns_number 43344
_diffrn_reflns_point_group_measured_fraction_full 0.997
_diffrn_reflns_point_group_measured_fraction_max 0.997
_diffrn_reflns_theta_full 25.242
_diffrn_reflns_theta_max 25.679
_diffrn_reflns_theta_min 2.364
_diffrn_standards_decay_% 0
_diffrn_standards_interval_time 0
_diffrn_standards_number 0
_exptl_absorpt_coefficient_mu 4.689
_exptl_absorpt_correction_T_max 0.656
_exptl_absorpt_correction_T_min 0.441
_exptl_absorpt_correction_type multi-scan
_exptl_absorpt_process_details 'SCALEPACK (Otwinowski & Minor, 1997)'
_exptl_crystal_colour 'translucent light orange'
_exptl_crystal_density_diffrn 1.781
_exptl_crystal_description platelet
_exptl_crystal_F_000 1014
_exptl_crystal_size_max 0.17
_exptl_crystal_size_mid 0.15
_exptl_crystal_size_min 0.09
_refine_diff_density_max 0.797
_refine_diff_density_min -1.623
_refine_diff_density_rms 0.155
_refine_ls_extinction_method none
_refine_ls_goodness_of_fit_ref 1.001
_refine_ls_hydrogen_treatment constr
_refine_ls_matrix_type full
_refine_ls_number_parameters 505
_refine_ls_number_reflns 7288
_refine_ls_number_restraints 0
_refine_ls_restrained_S_all 1.001
_refine_ls_R_factor_all 0.0409
_refine_ls_R_factor_gt 0.0296
_refine_ls_shift/su_max 0.002
_refine_ls_shift/su_mean 0.000
_refine_ls_structure_factor_coef Fsqd
_refine_ls_weighting_details 'w=1/[\s^2^(Fo^2^)+(0.0351P)^2^] where P=(Fo^2^+2Fc^2^)/3'
_refine_ls_weighting_scheme calc
_refine_ls_wR_factor_gt 0.0661
_refine_ls_wR_factor_ref 0.0690
_reflns_Friedel_coverage 0.000
_reflns_number_gt 6380
_reflns_number_total 7288
_reflns_threshold_expression 'I > 2\s(I)'
_cod_data_source_file ic5b02348_si_002.cif
_cod_data_source_block 6
_cod_depositor_comments 'Adding full bibliography for 4344436--4344441.cif.'
_cod_database_code 4344441
_shelx_space_group_comment
;
The symmetry employed for this shelxl refinement is uniquely defined
by the following loop, which should always be used as a source of
symmetry information in preference to the above space-group names.
They are only intended as comments.
;
_shelxl_version_number 2014-3

loop_
_space_group_symop_operation_xyz
'x, y, z'
'-x, -y, -z'

loop_
_atom_site_label
_atom_site_type_symbol
_atom_site_fract_x
_atom_site_fract_y
_atom_site_fract_z
_atom_site_U_iso_or_equiv
_atom_site_adp_type
_atom_site_occupancy
_atom_site_site_symmetry_order
_atom_site_calc_flag
_atom_site_refinement_flags_posn
_atom_site_refinement_flags_adp
U1 U 0.29790(2) 0.56982(2) 0.28034(2) 0.02625(6) Uani 1 1 d . .
Co1 Co 0.05133(6) 1.00910(4) 0.25677(3) 0.02363(12) Uani 1 1 d . .
O1 O 0.2809(3) 0.6958(2) 0.29357(17) 0.0331(6) Uani 1 1 d . .
O2 O 0.3108(3) 0.4427(2) 0.26707(17) 0.0317(6) Uani 1 1 d . .
O3 O 0.5128(3) 0.6436(2) 0.40978(17) 0.0357(7) Uani 1 1 d . .
O4 O 0.2779(3) 0.5915(2) 0.42896(17) 0.0307(6) Uani 1 1 d . .
O5 O -0.0247(3) 0.4789(2) 0.70212(18) 0.0360(7) Uani 1 1 d . .
O6 O -0.0606(3) 0.5122(2) 0.83408(17) 0.0328(6) Uani 1 1 d . .
O7 O 0.3411(3) 0.5510(2) 0.13386(17) 0.0352(7) Uani 1 1 d . .
O8 O 0.5483(3) 0.6284(2) 0.24041(17) 0.0330(6) Uani 1 1 d . .
O9 O 0.2758(3) 1.0572(2) 0.22504(17) 0.0296(6) Uani 1 1 d . .
O10 O 0.2514(3) 1.0005(2) 0.33217(16) 0.0302(6) Uani 1 1 d . .
N1 N -0.0895(4) 0.9630(2) 0.33703(19) 0.0254(7) Uani 1 1 d . .
N2 N 0.0494(4) 1.1573(2) 0.34116(19) 0.0241(7) Uani 1 1 d . .
N3 N 0.0152(4) 0.8564(2) 0.16521(19) 0.0257(7) Uani 1 1 d . .
N4 N -0.0800(4) 1.0144(2) 0.14330(19) 0.0246(7) Uani 1 1 d . .
C1 C 0.4219(5) 0.6323(3) 0.4599(3) 0.0308(9) Uani 1 1 d . .
C2 C 0.4863(5) 0.6657(4) 0.5552(3) 0.0435(11) Uani 1 1 d . .
H2A H 0.5412 0.7418 0.5781 0.052 Uiso 1 1 calc R U
H2B H 0.5642 0.6297 0.5637 0.052 Uiso 1 1 calc R U
C3 C 0.3687(5) 0.6445(4) 0.6085(3) 0.0444(12) Uani 1 1 d . .
H3A H 0.2813 0.6701 0.5931 0.053 Uiso 1 1 calc R U
H3B H 0.3269 0.5679 0.5934 0.053 Uiso 1 1 calc R U
C4 C 0.4351(6) 0.6956(4) 0.7047(3) 0.0438(11) Uani 1 1 d . .
H4A H 0.4719 0.7724 0.7200 0.053 Uiso 1 1 calc R U
H4B H 0.5262 0.6729 0.7193 0.053 Uiso 1 1 calc R U
C5 C 0.3211(6) 0.6704(4) 0.7592(3) 0.0459(12) Uani 1 1 d . .
H5A H 0.2178 0.6715 0.7333 0.055 Uiso 1 1 calc R U
H5B H 0.3562 0.7244 0.8183 0.055 Uiso 1 1 calc R U
C6 C 0.3084(5) 0.5623(4) 0.7645(3) 0.0483(12) Uani 1 1 d . .
H6A H 0.2722 0.5090 0.7051 0.058 Uiso 1 1 calc R U
H6B H 0.4129 0.5615 0.7886 0.058 Uiso 1 1 calc R U
C7 C 0.2006(5) 0.5326(4) 0.8189(3) 0.0439(11) Uani 1 1 d . .
H7A H 0.2297 0.5905 0.8758 0.053 Uiso 1 1 calc R U
H7B H 0.2174 0.4705 0.8295 0.053 Uiso 1 1 calc R U
C8 C 0.0306(5) 0.5082(3) 0.7826(3) 0.0318(9) Uani 1 1 d . .
C9 C 0.4836(5) 0.6038(3) 0.1611(3) 0.0325(9) Uani 1 1 d . .
C10 C 0.5709(5) 0.6420(3) 0.1013(3) 0.0352(10) Uani 1 1 d . .
H10A H 0.5570 0.5826 0.0470 0.042 Uiso 1 1 calc R U
H10B H 0.6831 0.6715 0.1290 0.042 Uiso 1 1 calc R U
C11 C 0.5121(5) 0.7258(3) 0.0806(3) 0.0374(10) Uani 1 1 d . .
H11A H 0.5586 0.7420 0.0342 0.045 Uiso 1 1 calc R U
H11B H 0.3980 0.6983 0.0587 0.045 Uiso 1 1 calc R U
C12 C 0.5520(5) 0.8257(3) 0.1595(3) 0.0352(10) Uani 1 1 d . .
H12A H 0.6657 0.8510 0.1826 0.042 Uiso 1 1 calc R U
H12B H 0.5026 0.8092 0.2050 0.042 Uiso 1 1 calc R U
C13 C 0.5005(5) 0.9134(3) 0.1415(3) 0.0360(10) Uani 1 1 d . .
H13A H 0.5325 0.9206 0.0887 0.043 Uiso 1 1 calc R U
H13B H 0.3858 0.8936 0.1298 0.043 Uiso 1 1 calc R U
C14 C 0.5672(5) 1.0191(3) 0.2158(3) 0.0346(10) Uani 1 1 d . .
H14A H 0.5493 1.0741 0.1944 0.042 Uiso 1 1 calc R U
H14B H 0.6808 1.0337 0.2332 0.042 Uiso 1 1 calc R U
C15 C 0.4989(5) 1.0270(3) 0.2960(3) 0.0321(9) Uani 1 1 d . .
H15A H 0.5043 0.9666 0.3130 0.039 Uiso 1 1 calc R U
H15B H 0.5638 1.0914 0.3444 0.039 Uiso 1 1 calc R U
C16 C 0.3338(5) 1.0290(3) 0.2833(2) 0.0269(8) Uani 1 1 d . .
C17 C -0.1568(5) 0.8673(3) 0.3353(3) 0.0310(9) Uani 1 1 d . .
H17 H -0.1498 0.8092 0.2897 0.037 Uiso 1 1 calc R U
C18 C -0.2374(5) 0.8480(3) 0.3974(3) 0.0325(9) Uani 1 1 d . .
H18 H -0.2835 0.7782 0.3936 0.039 Uiso 1 1 calc R U
C19 C -0.2489(5) 0.9303(3) 0.4633(2) 0.0303(9) Uani 1 1 d . .
H19 H -0.3037 0.9185 0.5057 0.036 Uiso 1 1 calc R U
C20 C -0.1788(5) 1.0336(3) 0.4680(2) 0.0286(9) Uani 1 1 d . .
C21 C -0.0999(4) 1.0457(3) 0.4035(2) 0.0229(8) Uani 1 1 d . .
C22 C -0.0268(4) 1.1493(3) 0.4050(2) 0.0245(8) Uani 1 1 d . .
C23 C -0.0355(5) 1.2368(3) 0.4712(2) 0.0288(9) Uani 1 1 d . .
C24 C -0.1156(5) 1.2217(3) 0.5369(3) 0.0348(10) Uani 1 1 d . .
H24 H -0.1203 1.2809 0.5822 0.042 Uiso 1 1 calc R U
C25 C -0.1843(5) 1.1247(3) 0.5352(2) 0.0316(9) Uani 1 1 d . .
H25 H -0.2371 1.1167 0.5793 0.038 Uiso 1 1 calc R U
C26 C 0.0348(5) 1.3366(3) 0.4694(3) 0.0347(10) Uani 1 1 d . .
H26 H 0.0317 1.3980 0.5131 0.042 Uiso 1 1 calc R U
C27 C 0.1078(5) 1.3435(3) 0.4035(3) 0.0336(9) Uani 1 1 d . .
H27 H 0.1535 1.4098 0.4001 0.040 Uiso 1 1 calc R U
C28 C 0.1140(5) 1.2529(3) 0.3419(2) 0.0302(9) Uani 1 1 d . .
H28 H 0.1674 1.2594 0.2977 0.036 Uiso 1 1 calc R U
C29 C 0.0688(5) 0.7802(3) 0.1752(3) 0.0305(9) Uani 1 1 d . .
H29 H 0.1255 0.7910 0.2310 0.037 Uiso 1 1 calc R U
C30 C 0.0463(5) 0.6860(3) 0.1086(3) 0.0348(10) Uani 1 1 d . .
H30 H 0.0888 0.6347 0.1187 0.042 Uiso 1 1 calc R U
C31 C -0.0380(5) 0.6675(3) 0.0280(3) 0.0349(10) Uani 1 1 d . .
H31 H -0.0570 0.6025 -0.0179 0.042 Uiso 1 1 calc R U
C32 C -0.0961(5) 0.7463(3) 0.0141(2) 0.0291(9) Uani 1 1 d . .
C33 C -0.0647(4) 0.8399(3) 0.0847(2) 0.0235(8) Uani 1 1 d . .
C34 C -0.1145(4) 0.9248(3) 0.0731(2) 0.0247(8) Uani 1 1 d . .
C35 C -0.1953(5) 0.9124(3) -0.0093(2) 0.0280(9) Uani 1 1 d . .
C36 C -0.2271(5) 0.8154(3) -0.0792(2) 0.0325(9) Uani 1 1 d . .
H36 H -0.2818 0.8067 -0.1348 0.039 Uiso 1 1 calc R U
C37 C -0.1812(5) 0.7354(3) -0.0682(2) 0.0353(10) Uani 1 1 d . .
H37 H -0.2058 0.6713 -0.1158 0.042 Uiso 1 1 calc R U
C38 C -0.2370(5) 0.9987(3) -0.0181(3) 0.0324(9) Uani 1 1 d . .
H38 H -0.2894 0.9945 -0.0727 0.039 Uiso 1 1 calc R U
C39 C -0.2016(5) 1.0884(3) 0.0523(3) 0.0325(9) Uani 1 1 d . .
H39 H -0.2306 1.1467 0.0473 0.039 Uiso 1 1 calc R U
C40 C -0.1221(5) 1.0942(3) 0.1322(3) 0.0300(9) Uani 1 1 d . .
H40 H -0.0970 1.1576 0.1806 0.036 Uiso 1 1 calc R U

loop_
_atom_site_aniso_label
_atom_site_aniso_U_11
_atom_site_aniso_U_22
_atom_site_aniso_U_33
_atom_site_aniso_U_23
_atom_site_aniso_U_13
_atom_site_aniso_U_12
U1 0.03017(9) 0.02456(9) 0.02518(9) 0.00991(6) 0.00814(6) 0.00811(6)
Co1 0.0273(3) 0.0262(3) 0.0200(2) 0.0097(2) 0.0070(2) 0.0098(2)
O1 0.0432(18) 0.0299(15) 0.0311(14) 0.0123(13) 0.0123(13) 0.0157(14)
O2 0.0352(17) 0.0262(14) 0.0345(15) 0.0115(13) 0.0080(13) 0.0099(13)
O3 0.0299(16) 0.0412(17) 0.0302(15) 0.0127(14) 0.0044(13) 0.0024(13)
O4 0.0339(17) 0.0320(15) 0.0263(13) 0.0124(12) 0.0067(12) 0.0076(13)
O5 0.0303(16) 0.0458(18) 0.0313(15) 0.0149(14) 0.0098(13) 0.0077(14)
O6 0.0343(17) 0.0361(16) 0.0269(14) 0.0101(13) 0.0071(13) 0.0105(13)
O7 0.0383(18) 0.0376(17) 0.0261(14) 0.0096(13) 0.0124(13) 0.0051(14)
O8 0.0334(17) 0.0336(16) 0.0320(16) 0.0120(13) 0.0106(13) 0.0081(13)
O9 0.0295(16) 0.0373(16) 0.0294(14) 0.0200(13) 0.0086(12) 0.0118(13)
O10 0.0277(15) 0.0404(16) 0.0272(14) 0.0163(13) 0.0089(12) 0.0115(13)
N1 0.0288(18) 0.0240(17) 0.0234(16) 0.0084(14) 0.0061(14) 0.0082(14)
N2 0.0253(18) 0.0273(17) 0.0218(15) 0.0109(14) 0.0054(13) 0.0087(14)
N3 0.0304(19) 0.0261(17) 0.0227(16) 0.0102(14) 0.0071(14) 0.0098(15)
N4 0.0251(17) 0.0284(17) 0.0246(16) 0.0120(15) 0.0097(13) 0.0100(14)
C1 0.036(3) 0.025(2) 0.031(2) 0.0111(18) 0.0047(19) 0.0084(19)
C2 0.039(3) 0.055(3) 0.032(2) 0.014(2) 0.006(2) 0.010(2)
C3 0.041(3) 0.056(3) 0.031(2) 0.019(2) 0.003(2) 0.004(2)
C4 0.050(3) 0.046(3) 0.034(2) 0.011(2) 0.010(2) 0.017(2)
C5 0.058(3) 0.039(3) 0.036(2) 0.011(2) 0.011(2) 0.010(2)
C6 0.039(3) 0.055(3) 0.056(3) 0.025(3) 0.015(2) 0.014(2)
C7 0.035(3) 0.056(3) 0.047(3) 0.030(2) 0.006(2) 0.013(2)
C8 0.035(2) 0.027(2) 0.035(2) 0.0148(19) 0.0095(19) 0.0063(18)
C9 0.039(3) 0.023(2) 0.040(2) 0.0125(19) 0.014(2) 0.0127(19)
C10 0.040(3) 0.030(2) 0.033(2) 0.0065(19) 0.0168(19) 0.009(2)
C11 0.045(3) 0.036(2) 0.032(2) 0.012(2) 0.015(2) 0.011(2)
C12 0.034(2) 0.040(2) 0.033(2) 0.015(2) 0.0071(19) 0.010(2)
C13 0.037(3) 0.046(3) 0.035(2) 0.020(2) 0.0151(19) 0.020(2)
C14 0.037(2) 0.038(2) 0.041(2) 0.022(2) 0.017(2) 0.017(2)
C15 0.029(2) 0.042(2) 0.030(2) 0.015(2) 0.0082(18) 0.0152(19)
C16 0.033(2) 0.025(2) 0.0223(19) 0.0068(17) 0.0068(17) 0.0089(17)
C17 0.033(2) 0.029(2) 0.028(2) 0.0090(18) 0.0044(18) 0.0077(18)
C18 0.033(2) 0.030(2) 0.034(2) 0.0163(19) 0.0084(18) 0.0019(18)
C19 0.031(2) 0.038(2) 0.029(2) 0.0212(19) 0.0082(17) 0.0083(19)
C20 0.031(2) 0.035(2) 0.027(2) 0.0157(18) 0.0079(17) 0.0150(18)
C21 0.026(2) 0.024(2) 0.0201(18) 0.0097(16) 0.0040(15) 0.0095(16)
C22 0.026(2) 0.029(2) 0.0194(17) 0.0089(17) 0.0031(15) 0.0111(17)
C23 0.031(2) 0.029(2) 0.030(2) 0.0124(18) 0.0057(17) 0.0133(18)
C24 0.047(3) 0.039(2) 0.028(2) 0.013(2) 0.0152(19) 0.025(2)
C25 0.038(2) 0.041(2) 0.025(2) 0.0161(19) 0.0121(18) 0.020(2)
C26 0.036(2) 0.027(2) 0.039(2) 0.0081(19) 0.0064(19) 0.0127(19)
C27 0.037(2) 0.025(2) 0.039(2) 0.0144(19) 0.0062(19) 0.0069(18)
C28 0.031(2) 0.029(2) 0.030(2) 0.0143(19) 0.0071(18) 0.0052(18)
C29 0.037(2) 0.031(2) 0.028(2) 0.0133(18) 0.0102(18) 0.0138(19)
C30 0.049(3) 0.030(2) 0.037(2) 0.017(2) 0.016(2) 0.021(2)
C31 0.050(3) 0.027(2) 0.029(2) 0.0085(18) 0.012(2) 0.013(2)
C32 0.033(2) 0.031(2) 0.0238(19) 0.0090(18) 0.0115(17) 0.0081(18)
C33 0.023(2) 0.027(2) 0.0213(18) 0.0089(16) 0.0091(15) 0.0057(16)
C34 0.023(2) 0.031(2) 0.0227(18) 0.0120(17) 0.0076(16) 0.0087(17)
C35 0.028(2) 0.038(2) 0.0209(18) 0.0150(18) 0.0082(16) 0.0068(18)
C36 0.032(2) 0.043(3) 0.0213(19) 0.0102(19) 0.0049(17) 0.011(2)
C37 0.043(3) 0.034(2) 0.0214(19) 0.0038(18) 0.0066(18) 0.006(2)
C38 0.031(2) 0.050(3) 0.028(2) 0.024(2) 0.0095(18) 0.018(2)
C39 0.038(2) 0.039(2) 0.036(2) 0.023(2) 0.0139(19) 0.023(2)
C40 0.033(2) 0.032(2) 0.029(2) 0.0124(18) 0.0111(18) 0.0128(19)

loop_
_atom_type_symbol
_atom_type_description
_atom_type_scat_dispersion_real
_atom_type_scat_dispersion_imag
_atom_type_scat_source
C C 0.0033 0.0016 'International Tables Vol C Tables 4.2.6.8 and 6.1.1.4'
H H 0.0000 0.0000 'International Tables Vol C Tables 4.2.6.8 and 6.1.1.4'
N N 0.0061 0.0033 'International Tables Vol C Tables 4.2.6.8 and 6.1.1.4'
O O 0.0106 0.0060 'International Tables Vol C Tables 4.2.6.8 and 6.1.1.4'
Co Co 0.3494 0.9721 'International Tables Vol C Tables 4.2.6.8 and 6.1.1.4'
U U -9.6767 9.6646 'International Tables Vol C Tables 4.2.6.8 and 6.1.1.4'

loop_
_geom_angle_atom_site_label_1
_geom_angle_atom_site_label_2
_geom_angle_atom_site_label_3
_geom_angle
_geom_angle_site_symmetry_1
_geom_angle_site_symmetry_3
O1 U1 O2 178.82(12) . .
O1 U1 O4 91.93(11) . .
O2 U1 O4 87.72(11) . .
O1 U1 O6 90.97(11) . 2_566
O2 U1 O6 88.21(11) . 2_566
O4 U1 O6 118.51(9) . 2_566
O1 U1 O3 91.12(12) . .
O2 U1 O3 89.57(11) . .
O4 U1 O3 52.99(9) . .
O6 U1 O3 171.32(9) 2_566 .
O1 U1 O7 89.04(11) . .
O2 U1 O7 91.40(11) . .
O4 U1 O7 175.34(9) . .
O6 U1 O7 66.01(9) 2_566 .
O3 U1 O7 122.45(9) . .
O1 U1 O8 86.83(11) . .
O2 U1 O8 94.31(11) . .
O4 U1 O8 122.83(9) . .
O6 U1 O8 118.66(9) 2_566 .
O3 U1 O8 69.88(9) . .
O7 U1 O8 52.67(9) . .
O1 U1 O5 86.79(11) . 2_566
O2 U1 O5 92.03(11) . 2_566
O4 U1 O5 66.37(9) . 2_566
O6 U1 O5 52.51(9) 2_566 2_566
O3 U1 O5 119.22(9) . 2_566
O7 U1 O5 118.24(9) . 2_566
O8 U1 O5 168.99(9) . 2_566
N1 Co1 N2 79.17(12) . .
N1 Co1 O10 91.58(11) . .
N2 Co1 O10 97.08(11) . .
N1 Co1 N3 97.03(12) . .
N2 Co1 N3 170.99(12) . .
O10 Co1 N3 91.16(11) . .
N1 Co1 N4 112.69(12) . .
N2 Co1 N4 95.57(11) . .
O10 Co1 N4 154.36(11) . .
N3 Co1 N4 78.26(12) . .
N1 Co1 O9 152.38(11) . .
N2 Co1 O9 99.09(11) . .
O10 Co1 O9 61.09(10) . .
N3 Co1 O9 88.07(11) . .
N4 Co1 O9 94.93(11) . .
N1 Co1 C16 122.26(12) . .
N2 Co1 C16 101.34(12) . .
O10 Co1 C16 30.68(11) . .
N3 Co1 C16 87.61(13) . .
N4 Co1 C16 124.49(12) . .
O9 Co1 C16 30.52(11) . .
C1 O3 U1 92.9(2) . .
C1 O4 U1 94.4(2) . .
C8 O5 U1 92.6(2) . 2_566
C8 O6 U1 95.0(2) . 2_566
C9 O7 U1 93.9(2) . .
C9 O8 U1 93.1(2) . .
C16 O9 Co1 88.2(2) . .
C16 O10 Co1 90.3(2) . .
C17 N1 C21 117.4(3) . .
C17 N1 Co1 129.2(3) . .
C21 N1 Co1 113.2(2) . .
C28 N2 C22 117.4(3) . .
C28 N2 Co1 130.1(3) . .
C22 N2 Co1 112.5(2) . .
C29 N3 C33 117.5(3) . .
C29 N3 Co1 128.7(3) . .
C33 N3 Co1 113.6(2) . .
C40 N4 C34 117.8(3) . .
C40 N4 Co1 128.8(3) . .
C34 N4 Co1 113.3(2) . .
O4 C1 O3 119.7(4) . .
O4 C1 C2 120.4(4) . .
O3 C1 C2 120.0(4) . .
C1 C2 C3 115.6(4) . .
C1 C2 H2A 108.4 . .
C3 C2 H2A 108.4 . .
C1 C2 H2B 108.4 . .
C3 C2 H2B 108.4 . .
H2A C2 H2B 107.4 . .
C4 C3 C2 113.2(4) . .
C4 C3 H3A 108.9 . .
C2 C3 H3A 108.9 . .
C4 C3 H3B 108.9 . .
C2 C3 H3B 108.9 . .
H3A C3 H3B 107.8 . .
C3 C4 C5 114.0(4) . .
C3 C4 H4A 108.8 . .
C5 C4 H4A 108.8 . .
C3 C4 H4B 108.8 . .
C5 C4 H4B 108.8 . .
H4A C4 H4B 107.7 . .
C4 C5 C6 110.5(4) . .
C4 C5 H5A 109.5 . .
C6 C5 H5A 109.5 . .
C4 C5 H5B 109.5 . .
C6 C5 H5B 109.5 . .
H5A C5 H5B 108.1 . .
C7 C6 C5 113.9(4) . .
C7 C6 H6A 108.8 . .
C5 C6 H6A 108.8 . .
C7 C6 H6B 108.8 . .
C5 C6 H6B 108.8 . .
H6A C6 H6B 107.7 . .
C6 C7 C8 116.5(4) . .
C6 C7 H7A 108.2 . .
C8 C7 H7A 108.2 . .
C6 C7 H7B 108.2 . .
C8 C7 H7B 108.2 . .
H7A C7 H7B 107.3 . .
O5 C8 O6 119.3(4) . .
O5 C8 C7 121.9(4) . .
O6 C8 C7 118.7(4) . .
O7 C9 O8 119.3(4) . .
O7 C9 C10 119.7(4) . .
O8 C9 C10 120.9(4) . .
C9 C10 C11 110.3(3) . .
C9 C10 H10A 109.6 . .
C11 C10 H10A 109.6 . .
C9 C10 H10B 109.6 . .
C11 C10 H10B 109.6 . .
H10A C10 H10B 108.1 . .
C12 C11 C10 112.0(4) . .
C12 C11 H11A 109.2 . .
C10 C11 H11A 109.2 . .
C12 C11 H11B 109.2 . .
C10 C11 H11B 109.2 . .
H11A C11 H11B 107.9 . .
C11 C12 C13 114.1(3) . .
C11 C12 H12A 108.7 . .
C13 C12 H12A 108.7 . .
C11 C12 H12B 108.7 . .
C13 C12 H12B 108.7 . .
H12A C12 H12B 107.6 . .
C14 C13 C12 113.7(3) . .
C14 C13 H13A 108.8 . .
C12 C13 H13A 108.8 . .
C14 C13 H13B 108.8 . .
C12 C13 H13B 108.8 . .
H13A C13 H13B 107.7 . .
C13 C14 C15 114.7(4) . .
C13 C14 H14A 108.6 . .
C15 C14 H14A 108.6 . .
C13 C14 H14B 108.6 . .
C15 C14 H14B 108.6 . .
H14A C14 H14B 107.6 . .
C16 C15 C14 114.1(3) . .
C16 C15 H15A 108.7 . .
C14 C15 H15A 108.7 . .
C16 C15 H15B 108.7 . .
C14 C15 H15B 108.7 . .
H15A C15 H15B 107.6 . .
O9 C16 O10 119.9(4) . .
O9 C16 C15 121.7(3) . .
O10 C16 C15 118.4(3) . .
N1 C17 C18 123.3(4) . .
N1 C17 H17 118.3 . .
C18 C17 H17 118.3 . .
C19 C18 C17 119.3(4) . .
C19 C18 H18 120.4 . .
C17 C18 H18 120.4 . .
C18 C19 C20 119.5(4) . .
C18 C19 H19 120.2 . .
C20 C19 H19 120.2 . .
C21 C20 C19 117.5(3) . .
C21 C20 C25 119.3(4) . .
C19 C20 C25 123.3(3) . .
N1 C21 C20 123.0(3) . .
N1 C21 C22 117.2(3) . .
C20 C21 C22 119.7(3) . .
N2 C22 C23 122.8(4) . .
N2 C22 C21 117.6(3) . .
C23 C22 C21 119.6(3) . .
C22 C23 C26 117.8(4) . .
C22 C23 C24 119.3(4) . .
C26 C23 C24 122.8(4) . .
C25 C24 C23 121.1(4) . .
C25 C24 H24 119.5 . .
C23 C24 H24 119.5 . .
C24 C25 C20 121.0(4) . .
C24 C25 H25 119.5 . .
C20 C25 H25 119.5 . .
C27 C26 C23 118.8(4) . .
C27 C26 H26 120.6 . .
C23 C26 H26 120.6 . .
C26 C27 C28 119.4(4) . .
C26 C27 H27 120.3 . .
C28 C27 H27 120.3 . .
N2 C28 C27 123.6(4) . .
N2 C28 H28 118.2 . .
C27 C28 H28 118.2 . .
N3 C29 C30 123.5(4) . .
N3 C29 H29 118.3 . .
C30 C29 H29 118.3 . .
C31 C30 C29 119.5(4) . .
C31 C30 H30 120.3 . .
C29 C30 H30 120.3 . .
C30 C31 C32 119.0(4) . .
C30 C31 H31 120.5 . .
C32 C31 H31 120.5 . .
C33 C32 C31 117.6(4) . .
C33 C32 C37 119.3(4) . .
C31 C32 C37 123.1(4) . .
N3 C33 C32 122.9(3) . .
N3 C33 C34 117.2(3) . .
C32 C33 C34 119.8(3) . .
N4 C34 C35 122.9(3) . .
N4 C34 C33 117.6(3) . .
C35 C34 C33 119.5(3) . .
C34 C35 C38 117.3(4) . .
C34 C35 C36 119.1(4) . .
C38 C35 C36 123.6(3) . .
C37 C36 C35 121.5(4) . .
C37 C36 H36 119.2 . .
C35 C36 H36 119.2 . .
C36 C37 C32 120.8(4) . .
C36 C37 H37 119.6 . .
C32 C37 H37 119.6 . .
C39 C38 C35 119.5(4) . .
C39 C38 H38 120.3 . .
C35 C38 H38 120.3 . .
C38 C39 C40 119.7(4) . .
C38 C39 H39 120.2 . .
C40 C39 H39 120.2 . .
N4 C40 C39 122.8(4) . .
N4 C40 H40 118.6 . .
C39 C40 H40 118.6 . .

loop_
_geom_bond_atom_site_label_1
_geom_bond_atom_site_label_2
_geom_bond_distance
_geom_bond_site_symmetry_2
U1 O1 1.772(3) .
U1 O2 1.775(3) .
U1 O4 2.437(3) .
U1 O6 2.445(3) 2_566
U1 O3 2.465(3) .
U1 O7 2.467(3) .
U1 O8 2.481(3) .
U1 O5 2.499(3) 2_566
Co1 N1 2.109(3) .
Co1 N2 2.129(3) .
Co1 O10 2.131(3) .
Co1 N3 2.131(3) .
Co1 N4 2.138(3) .
Co1 O9 2.181(3) .
Co1 C16 2.487(4) .
O3 C1 1.269(5) .
O4 C1 1.261(5) .
O5 C8 1.266(5) .
O5 U1 2.499(3) 2_566
O6 C8 1.268(5) .
O6 U1 2.445(3) 2_566
O7 C9 1.269(5) .
O8 C9 1.275(5) .
O9 C16 1.263(5) .
O10 C16 1.269(4) .
N1 C17 1.331(5) .
N1 C21 1.367(5) .
N2 C28 1.331(5) .
N2 C22 1.364(5) .
N3 C29 1.333(5) .
N3 C33 1.362(5) .
N4 C40 1.333(5) .
N4 C34 1.360(5) .
C1 C2 1.499(6) .
C2 C3 1.512(6) .
C2 H2A 0.9900 .
C2 H2B 0.9900 .
C3 C4 1.506(6) .
C3 H3A 0.9900 .
C3 H3B 0.9900 .
C4 C5 1.518(6) .
C4 H4A 0.9900 .
C4 H4B 0.9900 .
C5 C6 1.535(6) .
C5 H5A 0.9900 .
C5 H5B 0.9900 .
C6 C7 1.495(6) .
C6 H6A 0.9900 .
C6 H6B 0.9900 .
C7 C8 1.501(6) .
C7 H7A 0.9900 .
C7 H7B 0.9900 .
C9 C10 1.502(5) .
C10 C11 1.528(6) .
C10 H10A 0.9900 .
C10 H10B 0.9900 .
C11 C12 1.520(6) .
C11 H11A 0.9900 .
C11 H11B 0.9900 .
C12 C13 1.528(6) .
C12 H12A 0.9900 .
C12 H12B 0.9900 .
C13 C14 1.526(6) .
C13 H13A 0.9900 .
C13 H13B 0.9900 .
C14 C15 1.532(5) .
C14 H14A 0.9900 .
C14 H14B 0.9900 .
C15 C16 1.503(5) .
C15 H15A 0.9900 .
C15 H15B 0.9900 .
C17 C18 1.402(5) .
C17 H17 0.9500 .
C18 C19 1.363(6) .
C18 H18 0.9500 .
C19 C20 1.414(6) .
C19 H19 0.9500 .
C20 C21 1.401(5) .
C20 C25 1.433(5) .
C21 C22 1.443(5) .
C22 C23 1.401(5) .
C23 C26 1.411(6) .
C23 C24 1.434(6) .
C24 C25 1.351(6) .
C24 H24 0.9500 .
C25 H25 0.9500 .
C26 C27 1.374(6) .
C26 H26 0.9500 .
C27 C28 1.386(6) .
C27 H27 0.9500 .
C28 H28 0.9500 .
C29 C30 1.388(5) .
C29 H29 0.9500 .
C30 C31 1.370(6) .
C30 H30 0.9500 .
C31 C32 1.414(6) .
C31 H31 0.9500 .
C32 C33 1.401(5) .
C32 C37 1.431(5) .
C33 C34 1.441(5) .
C34 C35 1.409(5) .
C35 C38 1.408(6) .
C35 C36 1.426(5) .
C36 C37 1.352(6) .
C36 H36 0.9500 .
C37 H37 0.9500 .
C38 C39 1.361(6) .
C38 H38 0.9500 .
C39 C40 1.400(5) .
C39 H39 0.9500 .
C40 H40 0.9500 .
